data_4074928
loop_
_publ_author_name
'Li, Gong-Yong'
'Zhang, Jing'
'Chan, Philip Wai Hong'
'Xu, Zhen-Jiang'
'Zhu, Nianyong'
'Che, Chi-Ming'

_publ_section_title
;
 Enantioselective Intramolecular Cyclopropanation ofcis-Alkenes by Chiral
 Ruthenium(II) Schiff Base Catalysts and Crystal Structures of (Schiff
 base)ruthenium Complexes Containing Carbene, PPh3, and CO Ligands
;
_journal_issue 7
_journal_name_full Organometallics
_journal_page_first 1676
_journal_paper_doi 10.1021/om051009i
_journal_volume 25
_journal_year 2006
_chemical_formula_moiety 'C42 H41 Br4 N3 O3 Ru'
_chemical_formula_sum 'C42 H41 Br4 N3 O3 Ru'
_chemical_formula_weight 1056.49
_chemical_name_systematic
;
 ?
;
_space_group_IT_number 15
_symmetry_cell_setting monoclinic
_symmetry_space_group_name_Hall '-C 2yc'
_symmetry_space_group_name_H-M 'C 1 2/c 1'
_atom_sites_solution_hydrogens geom
_atom_sites_solution_primary direct
_atom_sites_solution_secondary difmap
_audit_creation_method SHELXL-97
_cell_angle_alpha 90.00
_cell_angle_beta 121.11(3)
_cell_angle_gamma 90.00
_cell_formula_units_Z 8
_cell_length_a 37.444(8)
_cell_length_b 13.021(3)
_cell_length_c 19.997(4)
_cell_measurement_reflns_used 0
_cell_measurement_temperature 253(2)
_cell_measurement_theta_max 0
_cell_measurement_theta_min 0
_cell_volume 8347(4)
_computing_cell_refinement Scalepack
_computing_data_collection marcontrol
_computing_data_reduction Denzo
_computing_molecular_graphics 'Ortep-3 for Windows (Farrugia, 1997)'
_computing_publication_material 'WinGX publication routines (Farrugia, 1999)'
_computing_structure_refinement 'SHELXL-97 (Sheldrick, 1997)'
_computing_structure_solution SIR-97
_diffrn_ambient_temperature 253(2)
_diffrn_measured_fraction_theta_full 0.982
_diffrn_measured_fraction_theta_max 0.982
_diffrn_measurement_device_type 'marresearch IPDS mar300'
_diffrn_measurement_method oscillation
_diffrn_radiation_monochromator graphite
_diffrn_radiation_source 'fine-focus sealed tube'
_diffrn_radiation_type MoK\a
_diffrn_radiation_wavelength 0.71073
_diffrn_reflns_av_R_equivalents 0.0659
_diffrn_reflns_av_sigmaI/netI 0.1016
_diffrn_reflns_limit_h_max 45
_diffrn_reflns_limit_h_min -45
_diffrn_reflns_limit_k_max 15
_diffrn_reflns_limit_k_min -15
_diffrn_reflns_limit_l_max 24
_diffrn_reflns_limit_l_min -24
_diffrn_reflns_number 29346
_diffrn_reflns_theta_full 25.49
_diffrn_reflns_theta_max 25.49
_diffrn_reflns_theta_min 2.25
_exptl_absorpt_coefficient_mu 4.246
_exptl_absorpt_correction_type none
_exptl_crystal_colour 'dark brown'
_exptl_crystal_density_diffrn 1.681
_exptl_crystal_density_method 'not measured'
_exptl_crystal_description prism
_exptl_crystal_F_000 4176
_exptl_crystal_size_max 0.5
_exptl_crystal_size_mid 0.25
_exptl_crystal_size_min 0.2
_refine_diff_density_max 0.445
_refine_diff_density_min -0.826
_refine_diff_density_rms 0.087
_refine_ls_extinction_method none
_refine_ls_goodness_of_fit_ref 0.689
_refine_ls_hydrogen_treatment mixed
_refine_ls_matrix_type full
_refine_ls_number_parameters 474
_refine_ls_number_reflns 7623
_refine_ls_number_restraints 0
_refine_ls_restrained_S_all 0.689
_refine_ls_R_factor_all 0.0589
_refine_ls_R_factor_gt 0.0304
_refine_ls_shift/su_max 0.001
_refine_ls_shift/su_mean 0.000
_refine_ls_structure_factor_coef Fsqd
_refine_ls_weighting_details 'calc w=1/[\s^2^(Fo^2^)+(0.0000P)^2^+0.0000P] where P=(Fo^2^+2Fc^2^)/3'
_refine_ls_weighting_scheme calc
_refine_ls_wR_factor_gt 0.0657
_refine_ls_wR_factor_ref 0.0701
_reflns_number_gt 4587
_reflns_number_total 7623
_reflns_threshold_expression >2sigma(I)
_cod_data_source_file om051009isi20051122_105213.cif
_cod_data_source_block mar1579
_cod_original_cell_volume 8347(3)
_cod_database_code 4074928

loop_
_symmetry_equiv_pos_as_xyz
'x, y, z'
'-x, y, -z+1/2'
'x+1/2, y+1/2, z'
'-x+1/2, y+1/2, -z+1/2'
'-x, -y, -z'
'x, -y, z-1/2'
'-x+1/2, -y+1/2, -z'
'x+1/2, -y+1/2, z-1/2'

loop_
_atom_site_label
_atom_site_type_symbol
_atom_site_fract_x
_atom_site_fract_y
_atom_site_fract_z
_atom_site_U_iso_or_equiv
_atom_site_adp_type
_atom_site_occupancy
_atom_site_symmetry_multiplicity
_atom_site_calc_flag
_atom_site_refinement_flags
_atom_site_disorder_assembly
_atom_site_disorder_group
Ru1 Ru 0.121799(10) 0.09955(2) 0.089294(15) 0.03352(9) Uani 1 1 d . A .
Br1 Br 0.121293(14) -0.27997(3) 0.10369(2) 0.04867(12) Uani 1 1 d . . .
Br2 Br 0.191273(16) -0.25124(4) 0.42827(2) 0.06449(15) Uani 1 1 d . . .
Br3 Br 0.072995(15) -0.05158(3) -0.17111(2) 0.05395(13) Uani 1 1 d . . .
Br4 Br 0.041823(18) 0.34764(4) -0.29855(3) 0.07738(17) Uani 1 1 d . . .
O1 O 0.12025(8) -0.05196(17) 0.11307(13) 0.0368(6) Uani 1 1 d . . .
O2 O 0.09530(8) 0.06232(18) -0.02587(13) 0.0391(6) Uani 1 1 d . . .
O3 O 0.08374(17) -0.4376(3) -0.0494(2) 0.1108(14) Uani 1 1 d . . .
N1 N 0.13935(9) 0.1429(2) 0.19774(16) 0.0386(8) Uani 1 1 d . . .
N2 N 0.11361(10) 0.2491(2) 0.06739(17) 0.0399(8) Uani 1 1 d . . .
N3 N 0.05444(9) 0.1061(2) 0.06534(15) 0.0359(7) Uani 1 1 d . . .
C1 C 0.13601(11) -0.0891(3) 0.18303(19) 0.0352(8) Uani 1 1 d . A .
C2 C 0.13891(11) -0.1973(3) 0.1936(2) 0.0380(9) Uani 1 1 d . . .
C3 C 0.15515(12) -0.2440(3) 0.2644(2) 0.0444(10) Uani 1 1 d . . .
H3 H 0.1570 -0.3152 0.2684 0.053 Uiso 1 1 calc R . .
C4 C 0.16889(12) -0.1838(3) 0.3305(2) 0.0411(10) Uani 1 1 d . . .
C5 C 0.16676(11) -0.0799(3) 0.32587(19) 0.0398(9) Uani 1 1 d . A .
H5 H 0.1759 -0.0415 0.3711 0.048 Uiso 1 1 calc R . .
C6 C 0.15086(11) -0.0289(3) 0.25335(18) 0.0340(9) Uani 1 1 d . . .
C7 C 0.14939(12) 0.0808(3) 0.25513(19) 0.0415(10) Uani 1 1 d . A .
H7 H 0.1564 0.1105 0.3027 0.050 Uiso 1 1 calc R . .
C8 C 0.08617(11) 0.1296(3) -0.0810(2) 0.0388(9) Uani 1 1 d . A .
C9 C 0.07309(12) 0.0924(3) -0.1575(2) 0.0449(10) Uani 1 1 d . . .
C10 C 0.06086(12) 0.1556(3) -0.2206(2) 0.0498(11) Uani 1 1 d . . .
H10 H 0.0527 0.1284 -0.2695 0.060 Uiso 1 1 calc R . .
C11 C 0.06092(13) 0.2604(3) -0.2101(2) 0.0509(11) Uani 1 1 d . . .
C12 C 0.07368(13) 0.3016(3) -0.1383(2) 0.0509(11) Uani 1 1 d . A .
H12 H 0.0735 0.3724 -0.1328 0.061 Uiso 1 1 calc R . .
C13 C 0.08715(12) 0.2380(3) -0.0726(2) 0.0411(10) Uani 1 1 d . . .
C14 C 0.09836(13) 0.2911(3) -0.0003(2) 0.0470(10) Uani 1 1 d . A .
H14 H 0.0942 0.3618 -0.0033 0.056 Uiso 1 1 calc R . .
C15 C 0.1275(3) 0.2507(6) 0.2023(4) 0.039(2) Uiso 0.50 1 d P A 1
H15 H 0.0974 0.2478 0.1818 0.046 Uiso 0.50 1 calc PR A 1
C16 C 0.1315(3) 0.3130(6) 0.1438(5) 0.043(2) Uiso 0.50 1 d P A 1
H16 H 0.1615 0.3187 0.1644 0.052 Uiso 0.50 1 calc PR A 1
C18 C 0.1348(4) 0.4730(7) 0.2146(5) 0.056(3) Uiso 0.50 1 d P A 1
H18A H 0.1641 0.4861 0.2350 0.068 Uiso 0.50 1 calc PR A 1
H18B H 0.1212 0.5388 0.2083 0.068 Uiso 0.50 1 calc PR A 1
C19 C 0.1306(4) 0.4120(7) 0.2715(5) 0.061(3) Uiso 0.50 1 d P A 1
H19A H 0.1016 0.4122 0.2570 0.074 Uiso 0.50 1 calc PR A 1
H19B H 0.1467 0.4446 0.3222 0.074 Uiso 0.50 1 calc PR A 1
C15' C 0.1465(3) 0.2590(6) 0.2072(4) 0.037(2) Uiso 0.50 1 d P A 2
H15' H 0.1735 0.2754 0.2131 0.045 Uiso 0.50 1 calc PR A 2
C16' C 0.1109(3) 0.3050(5) 0.1292(4) 0.0328(19) Uiso 0.50 1 d P A 2
H16' H 0.0841 0.2883 0.1244 0.039 Uiso 0.50 1 calc PR A 2
C18' C 0.1140(3) 0.4655(7) 0.1985(5) 0.047(2) Uiso 0.50 1 d P A 2
H18C H 0.0869 0.4518 0.1920 0.056 Uiso 0.50 1 calc PR A 2
H18D H 0.1176 0.5393 0.1993 0.056 Uiso 0.50 1 calc PR A 2
C19' C 0.1495(3) 0.4177(6) 0.2788(5) 0.046(2) Uiso 0.50 1 d P A 2
H19C H 0.1766 0.4351 0.2869 0.056 Uiso 0.50 1 calc PR A 2
H19D H 0.1476 0.4466 0.3216 0.056 Uiso 0.50 1 calc PR A 2
C17 C 0.11573(15) 0.4211(3) 0.1326(2) 0.0560(12) Uani 1 1 d . . .
H17C H 0.1422 0.4385 0.1377 0.067 Uiso 0.50 1 calc PR A 2
H17D H 0.0937 0.4507 0.0842 0.067 Uiso 0.50 1 calc PR A 2
H17A H 0.0855 0.4211 0.1062 0.067 Uiso 0.50 1 d PR A 1
H17B H 0.1238 0.4591 0.1008 0.067 Uiso 0.50 1 d PR A 1
C20 C 0.14506(15) 0.3014(3) 0.2783(2) 0.0549(12) Uani 1 1 d . . .
H20C H 0.1188 0.2833 0.2739 0.066 Uiso 0.50 1 calc PR A 2
H20D H 0.1676 0.2724 0.3264 0.066 Uiso 0.50 1 calc PR A 2
H20A H 0.1753 0.3002 0.3045 0.066 Uiso 0.50 1 d PR A 1
H20B H 0.1371 0.2633 0.3102 0.066 Uiso 0.50 1 d PR A 1
C21 C 0.17732(12) 0.0954(3) 0.10752(19) 0.0411(9) Uani 1 1 d . . .
C22 C 0.19277(12) 0.0215(3) 0.0720(2) 0.0394(9) Uani 1 1 d . A .
C23 C 0.16967(13) -0.0645(3) 0.0303(2) 0.0432(10) Uani 1 1 d . . .
H23 H 0.1437 -0.0771 0.0242 0.052 Uiso 1 1 calc R A .
C24 C 0.18555(15) -0.1309(3) -0.0021(2) 0.0584(12) Uani 1 1 d . A .
H24 H 0.1703 -0.1889 -0.0287 0.070 Uiso 1 1 calc R . .
C25 C 0.22320(17) -0.1130(4) 0.0041(3) 0.0675(14) Uani 1 1 d . . .
H25 H 0.2331 -0.1575 -0.0192 0.081 Uiso 1 1 calc R A .
C26 C 0.24627(16) -0.0287(4) 0.0450(3) 0.0722(14) Uani 1 1 d . A .
H26 H 0.2719 -0.0162 0.0496 0.087 Uiso 1 1 calc R . .
C27 C 0.23165(14) 0.0370(3) 0.0789(2) 0.0569(12) Uani 1 1 d . . .
H27 H 0.2478 0.0930 0.1072 0.068 Uiso 1 1 calc R A .
C28 C 0.20788(12) 0.1744(3) 0.1595(2) 0.0434(10) Uani 1 1 d . A .
C29 C 0.23270(14) 0.1565(4) 0.2388(2) 0.0660(13) Uani 1 1 d . . .
H29 H 0.2320 0.0926 0.2589 0.079 Uiso 1 1 calc R A .
C30 C 0.25854(15) 0.2324(5) 0.2887(3) 0.0846(17) Uani 1 1 d . A .
H30 H 0.2748 0.2197 0.3421 0.101 Uiso 1 1 calc R . .
C31 C 0.26014(16) 0.3269(5) 0.2595(3) 0.0841(18) Uani 1 1 d . . .
H31 H 0.2768 0.3787 0.2933 0.101 Uiso 1 1 calc R A .
C32 C 0.23759(16) 0.3445(4) 0.1817(3) 0.0766(15) Uani 1 1 d . A .
H32 H 0.2396 0.4073 0.1617 0.092 Uiso 1 1 calc R . .
C33 C 0.21147(14) 0.2684(3) 0.1318(3) 0.0602(12) Uani 1 1 d . . .
H33 H 0.1960 0.2811 0.0784 0.072 Uiso 1 1 calc R A .
C34 C 0.02317(13) 0.1463(3) 0.0002(2) 0.0503(11) Uani 1 1 d . A .
H34 H 0.0289 0.1712 -0.0369 0.060 Uiso 1 1 calc R . .
C35 C -0.01710(13) 0.1533(3) -0.0158(2) 0.0544(11) Uani 1 1 d . . .
H35 H -0.0378 0.1825 -0.0623 0.065 Uiso 1 1 calc R A .
C36 C -0.02628(13) 0.1164(3) 0.0384(2) 0.0476(10) Uani 1 1 d . A .
H36 H -0.0533 0.1189 0.0293 0.057 Uiso 1 1 calc R . .
C37 C 0.00570(13) 0.0762(3) 0.1057(2) 0.0534(11) Uani 1 1 d . . .
H37 H 0.0008 0.0514 0.1439 0.064 Uiso 1 1 calc R A .
C38 C 0.04486(13) 0.0722(3) 0.1171(2) 0.0479(11) Uani 1 1 d . A .
H38 H 0.0661 0.0442 0.1636 0.057 Uiso 1 1 calc R . .
C39 C 0.0413(3) -0.3969(6) -0.0987(5) 0.145(3) Uani 1 1 d . . .
H39A H 0.0290 -0.4231 -0.1515 0.174 Uiso 1 1 calc R . .
H39B H 0.0420 -0.3226 -0.1005 0.174 Uiso 1 1 calc R . .
C40 C 0.0160(3) -0.4310(7) -0.0634(6) 0.201(5) Uani 1 1 d . . .
H40A H -0.0120 -0.4052 -0.0945 0.301 Uiso 1 1 calc R . .
H40B H 0.0284 -0.4046 -0.0112 0.301 Uiso 1 1 calc R . .
H40C H 0.0154 -0.5046 -0.0622 0.301 Uiso 1 1 calc R . .
C41 C 0.1113(3) -0.4016(6) -0.0685(5) 0.149(4) Uani 1 1 d . . .
H41A H 0.1127 -0.3273 -0.0644 0.178 Uiso 1 1 calc R . .
H41B H 0.1021 -0.4200 -0.1221 0.178 Uiso 1 1 calc R . .
C42 C 0.1546(3) -0.4479(6) -0.0132(5) 0.148(3) Uani 1 1 d . . .
H42A H 0.1741 -0.4219 -0.0265 0.223 Uiso 1 1 calc R . .
H42B H 0.1531 -0.5213 -0.0181 0.223 Uiso 1 1 calc R . .
H42C H 0.1636 -0.4293 0.0397 0.223 Uiso 1 1 calc R . .

loop_
_atom_site_aniso_label
_atom_site_aniso_U_11
_atom_site_aniso_U_22
_atom_site_aniso_U_33
_atom_site_aniso_U_23
_atom_site_aniso_U_13
_atom_site_aniso_U_12
Ru1 0.03453(17) 0.03488(17) 0.03311(15) -0.00168(13) 0.01887(13) -0.00151(15)
Br1 0.0588(3) 0.0394(2) 0.0416(2) -0.00366(17) 0.0215(2) -0.0003(2)
Br2 0.0761(4) 0.0688(3) 0.0410(2) 0.0155(2) 0.0248(2) 0.0123(3)
Br3 0.0674(3) 0.0582(3) 0.0435(2) -0.00858(19) 0.0338(2) -0.0078(2)
Br4 0.0883(4) 0.0874(4) 0.0554(3) 0.0288(3) 0.0364(3) 0.0062(3)
O1 0.0425(16) 0.0366(14) 0.0319(13) -0.0016(11) 0.0197(12) -0.0039(12)
O2 0.0437(16) 0.0431(15) 0.0319(13) 0.0014(11) 0.0205(12) -0.0043(12)
O3 0.148(4) 0.084(3) 0.120(3) -0.018(2) 0.082(3) -0.012(3)
N1 0.043(2) 0.0336(17) 0.0378(17) -0.0020(14) 0.0196(15) 0.0008(15)
N2 0.048(2) 0.0377(18) 0.0406(18) -0.0055(15) 0.0274(16) -0.0027(16)
N3 0.0291(18) 0.0438(18) 0.0355(16) -0.0030(14) 0.0172(14) -0.0022(15)
C1 0.030(2) 0.042(2) 0.035(2) -0.0004(17) 0.0182(17) 0.0012(19)
C2 0.032(2) 0.040(2) 0.039(2) -0.0062(17) 0.0164(18) -0.0032(18)
C3 0.048(3) 0.041(2) 0.042(2) 0.0044(19) 0.021(2) 0.000(2)
C4 0.037(2) 0.050(3) 0.035(2) 0.0074(18) 0.0176(18) 0.006(2)
C5 0.036(2) 0.050(3) 0.0315(19) -0.0017(17) 0.0169(17) 0.0040(19)
C6 0.034(2) 0.037(2) 0.032(2) -0.0038(16) 0.0175(17) -0.0016(18)
C7 0.043(2) 0.049(3) 0.0278(19) -0.0033(17) 0.0149(17) 0.003(2)
C8 0.029(2) 0.049(2) 0.041(2) -0.0003(19) 0.0202(18) -0.0011(19)
C9 0.045(2) 0.055(2) 0.043(2) 0.000(2) 0.0283(19) -0.003(2)
C10 0.044(3) 0.072(3) 0.038(2) 0.005(2) 0.024(2) -0.002(2)
C11 0.052(3) 0.059(3) 0.049(2) 0.014(2) 0.031(2) 0.005(2)
C12 0.052(3) 0.053(3) 0.053(3) 0.007(2) 0.031(2) 0.000(2)
C13 0.043(3) 0.045(2) 0.039(2) 0.0029(18) 0.0231(19) 0.001(2)
C14 0.054(3) 0.040(2) 0.053(3) 0.0067(19) 0.032(2) 0.005(2)
C17 0.069(3) 0.043(3) 0.055(3) -0.0010(19) 0.031(2) 0.002(2)
C20 0.078(3) 0.046(3) 0.048(2) -0.0090(19) 0.037(2) -0.002(2)
C21 0.038(2) 0.046(2) 0.040(2) 0.0032(18) 0.0207(18) -0.001(2)
C22 0.039(3) 0.040(2) 0.042(2) 0.0043(17) 0.0230(19) 0.0073(19)
C23 0.048(3) 0.040(2) 0.045(2) 0.0001(18) 0.027(2) 0.004(2)
C24 0.069(3) 0.054(3) 0.058(3) -0.001(2) 0.036(3) 0.013(2)
C25 0.077(4) 0.066(3) 0.074(3) -0.001(3) 0.050(3) 0.024(3)
C26 0.059(3) 0.080(4) 0.095(4) -0.012(3) 0.051(3) 0.008(3)
C27 0.048(3) 0.057(3) 0.071(3) -0.008(2) 0.035(2) 0.004(2)
C28 0.031(2) 0.050(3) 0.053(2) -0.013(2) 0.023(2) -0.007(2)
C29 0.047(3) 0.078(3) 0.057(3) -0.003(2) 0.016(2) -0.001(3)
C30 0.045(3) 0.126(5) 0.063(3) -0.030(3) 0.014(3) -0.013(3)
C31 0.055(4) 0.108(5) 0.099(5) -0.055(4) 0.047(4) -0.033(3)
C32 0.079(4) 0.073(4) 0.097(4) -0.032(3) 0.058(4) -0.032(3)
C33 0.061(3) 0.065(3) 0.065(3) -0.018(2) 0.040(3) -0.022(3)
C34 0.037(3) 0.072(3) 0.039(2) 0.004(2) 0.019(2) 0.001(2)
C35 0.034(3) 0.075(3) 0.044(2) 0.006(2) 0.012(2) 0.007(2)
C36 0.037(2) 0.056(3) 0.052(2) -0.007(2) 0.024(2) -0.003(2)
C37 0.045(3) 0.068(3) 0.057(3) 0.008(2) 0.033(2) -0.002(2)
C38 0.041(3) 0.059(3) 0.046(2) 0.0127(19) 0.025(2) 0.004(2)
C39 0.096(6) 0.125(6) 0.156(7) -0.016(5) 0.024(6) 0.036(5)
C40 0.098(7) 0.211(10) 0.277(12) -0.111(8) 0.085(8) -0.033(6)
C41 0.229(11) 0.136(7) 0.182(8) -0.044(6) 0.179(9) -0.057(7)
C42 0.136(7) 0.178(8) 0.203(8) -0.060(6) 0.138(7) -0.032(6)

loop_
_atom_type_symbol
_atom_type_description
_atom_type_scat_dispersion_real
_atom_type_scat_dispersion_imag
_atom_type_scat_source
Ru Ru -1.2594 0.8363 'International Tables Vol C Tables 4.2.6.8 and 6.1.1.4'
Br Br -0.2901 2.4595 'International Tables Vol C Tables 4.2.6.8 and 6.1.1.4'
O O 0.0106 0.0060 'International Tables Vol C Tables 4.2.6.8 and 6.1.1.4'
N N 0.0061 0.0033 'International Tables Vol C Tables 4.2.6.8 and 6.1.1.4'
C C 0.0033 0.0016 'International Tables Vol C Tables 4.2.6.8 and 6.1.1.4'
H H 0.0000 0.0000 'International Tables Vol C Tables 4.2.6.8 and 6.1.1.4'

loop_
_geom_angle_atom_site_label_1
_geom_angle_atom_site_label_2
_geom_angle_atom_site_label_3
_geom_angle
C21 Ru1 N2 95.66(14)
C21 Ru1 N1 94.91(14)
N2 Ru1 N1 83.61(12)
C21 Ru1 O1 94.99(13)
N2 Ru1 O1 169.08(11)
N1 Ru1 O1 93.06(10)
C21 Ru1 O2 93.15(13)
N2 Ru1 O2 93.12(10)
N1 Ru1 O2 171.56(11)
O1 Ru1 O2 88.71(9)
C21 Ru1 N3 179.02(12)
N2 Ru1 N3 83.70(11)
N1 Ru1 N3 85.76(11)
O1 Ru1 N3 85.68(10)
O2 Ru1 N3 86.15(10)
C1 O1 Ru1 124.1(2)
C8 O2 Ru1 123.7(2)
C41 O3 C39 113.7(6)
C7 N1 C15 119.7(4)
C7 N1 C15' 123.8(4)
C15 N1 C15' 25.8(4)
C7 N1 Ru1 124.8(2)
C15 N1 Ru1 113.1(3)
C15' N1 Ru1 110.7(3)
C14 N2 C16' 119.0(4)
C14 N2 C16 122.5(4)
C16' N2 C16 25.7(4)
C14 N2 Ru1 125.6(3)
C16' N2 Ru1 111.5(3)
C16 N2 Ru1 111.7(3)
C34 N3 C38 115.9(3)
C34 N3 Ru1 122.1(2)
C38 N3 Ru1 121.9(2)
O1 C1 C2 119.1(3)
O1 C1 C6 125.3(3)
C2 C1 C6 115.6(3)
C3 C2 C1 123.8(3)
C3 C2 Br1 118.8(3)
C1 C2 Br1 117.3(3)
C2 C3 C4 118.9(4)
C5 C4 C3 121.3(3)
C5 C4 Br2 120.7(3)
C3 C4 Br2 118.0(3)
C4 C5 C6 121.1(3)
C5 C6 C7 116.4(3)
C5 C6 C1 119.2(3)
C7 C6 C1 124.4(3)
N1 C7 C6 126.9(3)
O2 C8 C13 125.9(3)
O2 C8 C9 118.1(3)
C13 C8 C9 116.0(3)
C10 C9 C8 123.3(4)
C10 C9 Br3 119.1(3)
C8 C9 Br3 117.6(3)
C9 C10 C11 118.7(4)
C12 C11 C10 121.3(4)
C12 C11 Br4 120.1(3)
C10 C11 Br4 118.6(3)
C11 C12 C13 120.8(4)
C12 C13 C8 119.9(3)
C12 C13 C14 115.4(4)
C8 C13 C14 124.6(3)
N2 C14 C13 125.9(4)
C20 C15 N1 120.0(6)
C20 C15 C16 113.2(6)
N1 C15 C16 108.2(6)
C15 C16 C17 115.9(7)
C15 C16 N2 108.2(6)
C17 C16 N2 114.8(6)
C19 C18 C17 114.0(7)
C18 C19 C20 114.2(8)
N1 C15' C20 112.3(5)
N1 C15' C16' 104.6(6)
C20 C15' C16' 111.3(6)
N2 C16' C17 117.8(5)
N2 C16' C15' 104.7(6)
C17 C16' C15' 108.5(6)
C17 C18' C19' 110.5(7)
C20 C19' C18' 110.5(6)
C18' C17 C16 115.6(5)
C18' C17 C16' 111.7(5)
C16 C17 C16' 26.0(4)
C18' C17 C18 25.6(5)
C16 C17 C18 108.6(5)
C16' C17 C18 117.1(5)
C15 C20 C19 112.7(5)
C15 C20 C19' 116.4(5)
C19 C20 C19' 24.6(5)
C15 C20 C15' 25.6(4)
C19 C20 C15' 115.7(5)
C19' C20 C15' 107.8(5)
C22 C21 C28 115.7(3)
C22 C21 Ru1 125.6(3)
C28 C21 Ru1 118.7(3)
C23 C22 C27 117.7(4)
C23 C22 C21 122.2(4)
C27 C22 C21 120.1(3)
C24 C23 C22 119.8(4)
C25 C24 C23 121.5(4)
C24 C25 C26 119.4(4)
C27 C26 C25 120.3(5)
C26 C27 C22 121.4(4)
C33 C28 C29 117.6(4)
C33 C28 C21 122.2(4)
C29 C28 C21 120.2(4)
C30 C29 C28 120.9(5)
C31 C30 C29 120.0(5)
C32 C31 C30 120.2(5)
C31 C32 C33 119.6(5)
C28 C33 C32 121.7(4)
N3 C34 C35 124.1(4)
C34 C35 C36 118.8(4)
C37 C36 C35 117.4(4)
C36 C37 C38 120.1(4)
N3 C38 C37 123.7(4)
O3 C39 C40 107.7(7)
O3 C41 C42 109.5(7)

loop_
_geom_bond_atom_site_label_1
_geom_bond_atom_site_label_2
_geom_bond_distance
Ru1 C21 1.917(4)
Ru1 N2 1.985(3)
Ru1 N1 1.995(3)
Ru1 O1 2.037(2)
Ru1 O2 2.040(2)
Ru1 N3 2.313(3)
Br1 C2 1.898(3)
Br2 C4 1.899(3)
Br3 C9 1.894(4)
Br4 C11 1.903(4)
O1 C1 1.298(4)
O2 C8 1.308(4)
O3 C41 1.356(7)
O3 C39 1.468(7)
N1 C7 1.291(4)
N1 C15 1.488(8)
N1 C15' 1.529(8)
N2 C14 1.288(4)
N2 C16' 1.483(7)
N2 C16 1.556(8)
N3 C34 1.329(4)
N3 C38 1.334(4)
C1 C2 1.421(5)
C1 C6 1.447(4)
C2 C3 1.362(5)
C3 C4 1.387(5)
C4 C5 1.356(5)
C5 C6 1.417(4)
C6 C7 1.430(5)
C8 C13 1.420(5)
C8 C9 1.428(5)
C9 C10 1.373(5)
C10 C11 1.379(5)
C11 C12 1.368(5)
C12 C13 1.408(5)
C13 C14 1.454(5)
C15 C20 1.465(8)
C15 C16 1.492(11)
C16 C17 1.497(9)
C18 C19 1.460(13)
C18 C17 1.563(9)
C19 C20 1.520(10)
C15' C20 1.551(8)
C15' C16' 1.556(10)
C16' C17 1.521(8)
C18' C17 1.471(9)
C18' C19' 1.590(11)
C19' C20 1.522(9)
C21 C22 1.480(5)
C21 C28 1.490(5)
C22 C23 1.397(5)
C22 C27 1.404(5)
C23 C24 1.385(5)
C24 C25 1.370(6)
C25 C26 1.375(6)
C26 C27 1.370(6)
C28 C33 1.378(5)
C28 C29 1.383(5)
C29 C30 1.383(6)
C30 C31 1.376(7)
C31 C32 1.353(7)
C32 C33 1.388(6)
C34 C35 1.373(5)
C35 C36 1.382(5)
C36 C37 1.361(5)
C37 C38 1.363(5)
C39 C40 1.512(11)
C41 C42 1.537(10)
